data_4113498
loop_
_publ_author_name
'W. C. Peter Tsang'
'Kai C. Hultzsch'
'John B. Alexander'
'Peter J. Bonitatebus'
'Richard R. Schrock'
'Amir H. Hoveyda'

_publ_section_title
;
 Alkylidene and Metalacyclic Complexes of Tungsten that Contain a Chiral
 Biphenoxide Ligand. Synthesis, Asymmetric Ring-Closing Metathesis, and
 Mechanistic Investigations
;
_journal_name_full 'Journal of the American Chemical Society'
_journal_page_first 2652
_journal_page_last 2666
_journal_paper_doi 10.1021/ja0210603
_journal_volume 125
_journal_year 2003
_chemical_formula_sum 'C50 H65 N O2 W'
_chemical_formula_weight 895.88
_chemical_name_systematic
;
  ?
;
_space_group_IT_number 15
_symmetry_cell_setting monoclinic
_symmetry_space_group_name_Hall '-C 2yc'
_symmetry_space_group_name_H-M 'C 1 2/c 1'
_atom_sites_solution_hydrogens geom
_atom_sites_solution_primary direct
_atom_sites_solution_secondary difmap
_audit_creation_method SHELXL-97
_cell_angle_alpha 90.00
_cell_angle_beta 113.5690(10)
_cell_angle_gamma 90.00
_cell_formula_units_Z 8
_cell_length_a 22.2675(15)
_cell_length_b 19.8014(14)
_cell_length_c 22.5546(15)
_cell_measurement_temperature 293(2)
_cell_volume 9115.3(11)
_computing_cell_refinement 'Bruker SMART'
_computing_data_collection 'Bruker SMART'
_computing_data_reduction 'Bruker SHELXTL'
_computing_molecular_graphics 'Bruker SHELXTL'
_computing_publication_material 'Bruker SHELXTL'
_computing_structure_refinement 'SHELXL-97 (Sheldrick, 1997)'
_computing_structure_solution 'SHELXS-97 (Sheldrick, 1990)'
_diffrn_ambient_temperature 293(2)
_diffrn_measured_fraction_theta_full 0.998
_diffrn_measured_fraction_theta_max 0.998
_diffrn_measurement_device_type 'CCD area detector'
_diffrn_measurement_method 'phi and omega scans'
_diffrn_radiation_monochromator graphite
_diffrn_radiation_source 'fine-focus sealed tube'
_diffrn_radiation_type MoK\a
_diffrn_radiation_wavelength 0.71073
_diffrn_reflns_av_R_equivalents 0.0686
_diffrn_reflns_av_sigmaI/netI 0.0619
_diffrn_reflns_limit_h_max 22
_diffrn_reflns_limit_h_min -22
_diffrn_reflns_limit_k_max 20
_diffrn_reflns_limit_k_min -13
_diffrn_reflns_limit_l_max 23
_diffrn_reflns_limit_l_min -22
_diffrn_reflns_number 15311
_diffrn_reflns_theta_full 21.50
_diffrn_reflns_theta_max 21.50
_diffrn_reflns_theta_min 2.09
_exptl_absorpt_coefficient_mu 2.572
_exptl_absorpt_correction_T_max 0.4624
_exptl_absorpt_correction_T_min 0.3419
_exptl_absorpt_correction_type empirical
_exptl_crystal_density_diffrn 1.306
_exptl_crystal_F_000 3696
_refine_diff_density_max 1.411
_refine_diff_density_min -2.103
_refine_diff_density_rms 0.119
_refine_ls_extinction_method none
_refine_ls_goodness_of_fit_ref 1.397
_refine_ls_hydrogen_treatment mixed
_refine_ls_matrix_type full
_refine_ls_number_parameters 482
_refine_ls_number_reflns 5241
_refine_ls_number_restraints 0
_refine_ls_restrained_S_all 1.397
_refine_ls_R_factor_all 0.1026
_refine_ls_R_factor_gt 0.0887
_refine_ls_shift/su_max 0.014
_refine_ls_shift/su_mean 0.001
_refine_ls_structure_factor_coef Fsqd
_refine_ls_weighting_details 'calc w=1/[\s^2^(Fo^2^)+(0.0182P)^2^+189.8251P] where P=(Fo^2^+2Fc^2^)/3'
_refine_ls_weighting_scheme calc
_refine_ls_wR_factor_gt 0.1437
_refine_ls_wR_factor_ref 0.1478
_reflns_number_gt 4697
_reflns_number_total 5241
_reflns_threshold_expression >2sigma(I)
_cod_data_source_file ja0210603_s1.cif
_cod_data_source_block Compound16
_cod_depositor_comments
;

2021-08-29
Z value and formula fixed to values more according to usual
chemical conventions.                 miguel
;
_cod_original_formula_sum 'C400 H520 N8 O16 W8'
_cod_original_formula_units_Z 1
_cod_database_code 4113498

loop_
_symmetry_equiv_pos_as_xyz
'x, y, z'
'-x, y, -z+1/2'
'x+1/2, y+1/2, z'
'-x+1/2, y+1/2, -z+1/2'
'-x, -y, -z'
'x, -y, z-1/2'
'-x+1/2, -y+1/2, -z'
'x+1/2, -y+1/2, z-1/2'

loop_
_atom_site_label
_atom_site_type_symbol
_atom_site_fract_x
_atom_site_fract_y
_atom_site_fract_z
_atom_site_U_iso_or_equiv
_atom_site_adp_type
_atom_site_occupancy
_atom_site_symmetry_multiplicity
_atom_site_calc_flag
_atom_site_refinement_flags
W1 W 0.20432(3) 0.34958(3) 0.12922(3) 0.0321(2) Uani 1 1 d .
O1 O 0.1439(4) 0.3869(5) 0.1656(4) 0.030(2) Uani 1 1 d .
O2 O 0.1432(4) 0.3328(5) 0.0422(4) 0.035(2) Uani 1 1 d .
C19 C 0.0404(6) 0.3608(6) 0.0439(6) 0.029(3) Uani 1 1 d .
C1 C 0.2602(6) 0.4344(7) 0.1846(6) 0.034(4) Uiso 1 1 d .
H1A H 0.2377 0.4771 0.1704 0.041 Uiso 1 1 calc R
H1B H 0.2730 0.4288 0.2307 0.041 Uiso 1 1 calc R
N1 N 0.2474(5) 0.2828(6) 0.1734(5) 0.037(3) Uani 1 1 d .
C42 C 0.3306(7) 0.2125(9) 0.2572(7) 0.043(4) Uani 1 1 d .
C2 C 0.2797(7) 0.3890(10) 0.1007(8) 0.061(5) Uani 1 1 d .
H2A H 0.3053 0.3537 0.0921 0.074 Uiso 1 1 calc R
H2B H 0.2624 0.4196 0.0642 0.074 Uiso 1 1 calc R
C16 C 0.0218(7) 0.2238(6) 0.1519(7) 0.032(3) Uani 1 1 d .
C41 C 0.3501(8) 0.1488(12) 0.2814(7) 0.063(5) Uani 1 1 d .
H41A H 0.3886 0.1440 0.3183 0.076 Uiso 1 1 calc R
C23 C 0.0609(6) 0.3871(7) -0.0522(6) 0.036(4) Uani 1 1 d .
C37 C 0.2718(7) 0.2187(7) 0.2020(7) 0.031(3) Uani 1 1 d .
C24 C 0.0822(6) 0.3611(6) 0.0101(6) 0.027(3) Uani 1 1 d .
C31 C 0.1292(7) 0.2975(9) 0.3406(6) 0.054(5) Uani 1 1 d .
H31A H 0.0833 0.3009 0.3314 0.081 Uiso 1 1 calc R
H31B H 0.1542 0.3172 0.3821 0.081 Uiso 1 1 calc R
H31C H 0.1410 0.2508 0.3410 0.081 Uiso 1 1 calc R
C18 C 0.0548(6) 0.3162(7) 0.1018(6) 0.026(3) Uani 1 1 d .
C20 C -0.0194(6) 0.3949(7) 0.0182(6) 0.033(3) Uani 1 1 d .
C33 C 0.1010(7) 0.3814(8) -0.0940(6) 0.040(4) Uani 1 1 d .
C38 C 0.2344(7) 0.1604(9) 0.1729(6) 0.043(4) Uani 1 1 d .
C17 C 0.0174(6) 0.2592(7) 0.0974(6) 0.031(3) Uani 1 1 d .
C25 C -0.1015(6) 0.4667(8) -0.0694(7) 0.043(4) Uani 1 1 d .
H25A H -0.1230 0.4663 -0.0401 0.065 Uiso 1 1 calc R
H25B H -0.1297 0.4470 -0.1099 0.065 Uiso 1 1 calc R
H25C H -0.0915 0.5124 -0.0764 0.065 Uiso 1 1 calc R
C21 C -0.0390(6) 0.4264(7) -0.0409(6) 0.031(3) Uani 1 1 d .
C29 C 0.1437(6) 0.3350(7) 0.2886(6) 0.040(4) Uani 1 1 d .
C22 C 0.0005(6) 0.4201(7) -0.0755(6) 0.031(3) Uani 1 1 d .
H22A H -0.0143 0.4391 -0.1166 0.037 Uiso 1 1 calc R
C46 C 0.1708(7) 0.1668(8) 0.1133(7) 0.046(4) Uani 1 1 d .
H46A H 0.1505 0.2095 0.1171 0.056 Uiso 1 1 calc R
C14 C 0.1037(6) 0.3059(7) 0.2211(6) 0.029(3) Uani 1 1 d .
C32 C 0.2176(6) 0.3280(8) 0.3055(6) 0.051(5) Uani 1 1 d .
H32A H 0.2418 0.3465 0.3478 0.076 Uiso 1 1 calc R
H32B H 0.2285 0.3521 0.2743 0.076 Uiso 1 1 calc R
H32C H 0.2285 0.2812 0.3052 0.076 Uiso 1 1 calc R
C28 C -0.0165(7) 0.1619(7) 0.1496(6) 0.041(4) Uani 1 1 d .
H28A H -0.0432 0.1509 0.1054 0.061 Uiso 1 1 calc R
H28B H -0.0440 0.1696 0.1726 0.061 Uiso 1 1 calc R
H28C H 0.0129 0.1252 0.1693 0.061 Uiso 1 1 calc R
C13 C 0.1011(6) 0.3355(6) 0.1633(6) 0.029(3) Uani 1 1 d .
C40 C 0.3147(9) 0.0918(11) 0.2529(8) 0.061(5) Uani 1 1 d .
H40A H 0.3300 0.0492 0.2695 0.074 Uiso 1 1 calc R
C15 C 0.0646(6) 0.2493(7) 0.2123(6) 0.036(4) Uani 1 1 d .
H15A H 0.0668 0.2263 0.2491 0.044 Uiso 1 1 calc R
C26 C -0.0624(6) 0.4000(8) 0.0560(6) 0.045(4) Uani 1 1 d .
H26A H -0.1014 0.4250 0.0312 0.068 Uiso 1 1 calc R
H26B H -0.0389 0.4227 0.0963 0.068 Uiso 1 1 calc R
H26C H -0.0743 0.3555 0.0643 0.068 Uiso 1 1 calc R
C34 C 0.1227(8) 0.3085(9) -0.0957(8) 0.064(5) Uani 1 1 d .
H34A H 0.1481 0.2934 -0.0524 0.096 Uiso 1 1 calc R
H34B H 0.1489 0.3062 -0.1207 0.096 Uiso 1 1 calc R
H34C H 0.0848 0.2802 -0.1151 0.096 Uiso 1 1 calc R
C30 C 0.1236(8) 0.4082(8) 0.2890(7) 0.057(5) Uani 1 1 d .
H30A H 0.0773 0.4105 0.2782 0.085 Uiso 1 1 calc R
H30B H 0.1337 0.4333 0.2577 0.085 Uiso 1 1 calc R
H30C H 0.1469 0.4271 0.3312 0.085 Uiso 1 1 calc R
C43 C 0.3718(7) 0.2743(9) 0.2875(7) 0.054(5) Uani 1 1 d .
H43A H 0.3434 0.3141 0.2733 0.065 Uiso 1 1 calc R
C39 C 0.2559(8) 0.0987(9) 0.1992(8) 0.052(4) Uani 1 1 d .
H39A H 0.2310 0.0606 0.1809 0.063 Uiso 1 1 calc R
C36 C 0.0603(7) 0.4030(10) -0.1651(6) 0.067(6) Uani 1 1 d .
H36A H 0.0868 0.3988 -0.1897 0.101 Uiso 1 1 calc R
H36B H 0.0466 0.4491 -0.1660 0.101 Uiso 1 1 calc R
H36C H 0.0225 0.3745 -0.1835 0.101 Uiso 1 1 calc R
C35 C 0.1613(7) 0.4271(9) -0.0683(7) 0.059(5) Uani 1 1 d .
H35A H 0.1879 0.4153 -0.0243 0.089 Uiso 1 1 calc R
H35B H 0.1477 0.4733 -0.0703 0.089 Uiso 1 1 calc R
H35C H 0.1862 0.4213 -0.0942 0.089 Uiso 1 1 calc R
C3 C 0.3173(7) 0.4256(8) 0.1645(6) 0.045(4) Uani 1 1 d .
H3A H 0.3461 0.3918 0.1939 0.054 Uiso 1 1 calc R
C27 C -0.0323(7) 0.2338(8) 0.0305(6) 0.049(4) Uani 1 1 d .
H27A H -0.0305 0.2626 -0.0030 0.073 Uiso 1 1 calc R
H27B H -0.0757 0.2347 0.0298 0.073 Uiso 1 1 calc R
H27C H -0.0214 0.1884 0.0236 0.073 Uiso 1 1 calc R
C5 C 0.3217(8) 0.5432(10) 0.1217(9) 0.063(5) Uani 1 1 d .
C4 C 0.3619(7) 0.4859(9) 0.1652(8) 0.059(5) Uani 1 1 d .
C48 C 0.1817(8) 0.1698(9) 0.0512(7) 0.065(5) Uani 1 1 d .
H48A H 0.2125 0.2050 0.0543 0.097 Uiso 1 1 calc R
H48B H 0.1409 0.1791 0.0156 0.097 Uiso 1 1 calc R
H48C H 0.1986 0.1273 0.0442 0.097 Uiso 1 1 calc R
C45 C 0.4258(8) 0.2821(10) 0.2652(9) 0.072(5) Uani 1 1 d .
H45A H 0.4079 0.2836 0.2187 0.108 Uiso 1 1 calc R
H45B H 0.4553 0.2446 0.2801 0.108 Uiso 1 1 calc R
H45C H 0.4491 0.3233 0.2822 0.108 Uiso 1 1 calc R
C12 C 0.4153(8) 0.4598(11) 0.1434(9) 0.083(6) Uani 1 1 d .
H12A H 0.4435 0.4964 0.1435 0.125 Uiso 1 1 calc R
H12B H 0.3949 0.4414 0.1005 0.125 Uiso 1 1 calc R
H12C H 0.4405 0.4252 0.1726 0.125 Uiso 1 1 calc R
C11 C 0.3956(9) 0.5109(10) 0.2341(8) 0.077(6) Uani 1 1 d .
H11A H 0.4235 0.5484 0.2354 0.116 Uiso 1 1 calc R
H11B H 0.4215 0.4752 0.2610 0.116 Uiso 1 1 calc R
H11C H 0.3633 0.5251 0.2496 0.116 Uiso 1 1 calc R
C6 C 0.2919(10) 0.5943(11) 0.1444(11) 0.085(6) Uani 1 1 d .
H6A H 0.2970 0.5938 0.1874 0.102 Uiso 1 1 calc R
C47 C 0.1206(9) 0.1094(10) 0.1078(10) 0.089(6) Uani 1 1 d .
H47A H 0.0815 0.1160 0.0694 0.133 Uiso 1 1 calc R
H47B H 0.1099 0.1105 0.1450 0.133 Uiso 1 1 calc R
H47C H 0.1395 0.0664 0.1056 0.133 Uiso 1 1 calc R
C44 C 0.3991(9) 0.2718(11) 0.3610(7) 0.088(7) Uani 1 1 d .
H44A H 0.4248 0.3115 0.3784 0.133 Uiso 1 1 calc R
H44B H 0.4261 0.2324 0.3761 0.133 Uiso 1 1 calc R
H44C H 0.3636 0.2699 0.3748 0.133 Uiso 1 1 calc R
C7 C 0.2549(12) 0.6455(16) 0.1034(19) 0.126(11) Uani 1 1 d .
H7A H 0.2360 0.6790 0.1193 0.151 Uiso 1 1 calc R
C8 C 0.2467(16) 0.646(2) 0.041(2) 0.159(18) Uani 1 1 d .
H8A H 0.2191 0.6786 0.0133 0.191 Uiso 1 1 calc R
C9 C 0.2776(14) 0.6014(18) 0.0162(14) 0.132(12) Uani 1 1 d .
H9A H 0.2757 0.6058 -0.0256 0.158 Uiso 1 1 calc R
C10 C 0.3121(11) 0.5485(12) 0.0570(10) 0.093(7) Uani 1 1 d .
H10A H 0.3297 0.5150 0.0398 0.111 Uiso 1 1 calc R
C10B C -0.0367(13) 0.0212(13) -0.0126(18) 0.158(13) Uani 1 1 d .
C20B C -0.080(4) 0.062(2) -0.0783(17) 0.42(5) Uani 1 1 d .

loop_
_atom_site_aniso_label
_atom_site_aniso_U_11
_atom_site_aniso_U_22
_atom_site_aniso_U_33
_atom_site_aniso_U_23
_atom_site_aniso_U_13
_atom_site_aniso_U_12
W1 0.0246(3) 0.0451(4) 0.0261(3) 0.0029(4) 0.0095(2) 0.0033(4)
O1 0.021(5) 0.046(6) 0.022(5) 0.004(4) 0.006(4) 0.006(5)
O2 0.023(5) 0.059(7) 0.021(5) 0.003(5) 0.006(4) 0.012(5)
C19 0.025(7) 0.019(8) 0.039(8) 0.004(7) 0.011(6) 0.004(7)
N1 0.035(7) 0.053(9) 0.032(7) -0.017(6) 0.023(6) -0.013(6)
C42 0.040(10) 0.059(12) 0.027(9) 0.022(8) 0.011(8) 0.022(9)
C2 0.041(10) 0.097(15) 0.054(11) -0.003(10) 0.027(8) -0.007(10)
C16 0.043(9) 0.019(8) 0.041(9) 0.002(7) 0.022(7) 0.002(7)
C41 0.050(10) 0.108(16) 0.036(9) 0.025(13) 0.022(8) 0.028(13)
C23 0.033(9) 0.050(10) 0.021(8) -0.002(7) 0.008(6) -0.010(8)
C37 0.031(8) 0.029(9) 0.039(9) 0.002(7) 0.019(7) 0.005(8)
C24 0.027(8) 0.023(8) 0.028(7) -0.006(7) 0.007(6) -0.002(7)
C31 0.056(11) 0.087(13) 0.024(8) -0.003(9) 0.021(8) 0.010(10)
C18 0.017(7) 0.032(8) 0.027(8) 0.003(7) 0.006(6) 0.002(7)
C20 0.032(8) 0.039(9) 0.028(8) 0.011(7) 0.013(7) -0.003(7)
C33 0.031(8) 0.064(11) 0.032(8) -0.009(8) 0.020(7) -0.002(8)
C38 0.046(9) 0.064(13) 0.031(8) 0.017(9) 0.027(7) 0.027(10)
C17 0.025(8) 0.037(9) 0.029(8) 0.001(7) 0.009(6) 0.011(7)
C25 0.025(8) 0.053(10) 0.047(9) 0.004(8) 0.010(7) -0.003(8)
C21 0.021(7) 0.035(9) 0.034(8) -0.005(7) 0.007(6) -0.004(7)
C29 0.035(8) 0.053(12) 0.036(8) -0.002(8) 0.019(7) -0.005(8)
C22 0.033(8) 0.035(9) 0.017(7) 0.005(6) 0.001(6) -0.005(7)
C46 0.047(9) 0.053(12) 0.041(9) -0.009(8) 0.020(8) 0.005(8)
C14 0.031(8) 0.033(9) 0.024(8) 0.004(7) 0.013(6) 0.002(7)
C32 0.033(8) 0.086(14) 0.029(8) -0.003(8) 0.007(7) -0.014(8)
C28 0.052(9) 0.036(10) 0.035(8) 0.003(7) 0.018(7) 0.001(8)
C13 0.029(8) 0.024(9) 0.041(9) -0.004(7) 0.022(7) -0.006(7)
C40 0.061(13) 0.073(14) 0.052(12) 0.020(11) 0.024(10) 0.016(11)
C15 0.040(9) 0.047(10) 0.028(8) 0.009(7) 0.021(7) 0.014(8)
C26 0.023(8) 0.074(12) 0.038(9) 0.006(8) 0.013(7) 0.006(8)
C34 0.060(12) 0.088(15) 0.048(11) -0.021(10) 0.025(9) 0.010(11)
C30 0.082(13) 0.046(11) 0.043(10) -0.008(8) 0.027(9) -0.008(10)
C43 0.039(9) 0.083(14) 0.032(9) 0.001(9) 0.007(7) 0.013(9)
C39 0.057(11) 0.047(11) 0.064(11) 0.015(9) 0.037(10) 0.018(9)
C36 0.048(10) 0.132(17) 0.029(9) 0.011(10) 0.023(8) 0.003(11)
C35 0.046(10) 0.095(14) 0.046(10) -0.005(10) 0.027(8) -0.013(10)
C3 0.040(9) 0.063(11) 0.028(8) 0.001(8) 0.009(7) -0.001(8)
C27 0.063(11) 0.047(10) 0.029(8) -0.004(8) 0.010(8) -0.009(9)
C5 0.040(10) 0.079(15) 0.064(13) -0.006(11) 0.016(9) -0.029(11)
C4 0.027(9) 0.085(14) 0.064(12) 0.010(10) 0.017(8) -0.018(9)
C48 0.056(11) 0.076(14) 0.048(10) -0.004(9) 0.004(8) 0.020(10)
C45 0.044(11) 0.086(15) 0.083(13) -0.005(11) 0.023(10) -0.004(10)
C12 0.046(11) 0.122(18) 0.079(13) 0.015(13) 0.023(10) 0.000(12)
C11 0.067(12) 0.092(15) 0.066(12) -0.014(11) 0.019(10) -0.036(12)
C6 0.062(14) 0.065(14) 0.111(18) 0.003(14) 0.016(13) 0.001(12)
C47 0.067(13) 0.071(14) 0.110(17) 0.004(13) 0.017(12) -0.003(12)
C44 0.084(14) 0.121(19) 0.038(10) 0.009(11) 0.001(10) 0.002(13)
C7 0.053(16) 0.09(2) 0.21(3) -0.02(3) 0.03(2) -0.027(16)
C8 0.07(2) 0.13(3) 0.19(4) 0.02(4) -0.03(3) -0.04(2)
C9 0.10(2) 0.17(3) 0.09(2) 0.07(2) -0.003(17) -0.02(2)
C10 0.105(17) 0.098(18) 0.065(14) 0.000(13) 0.024(13) -0.045(15)
C10B 0.13(2) 0.08(2) 0.25(4) -0.09(2) 0.07(3) -0.032(18)
C20B 0.91(14) 0.14(3) 0.11(3) -0.03(3) 0.09(5) -0.23(6)

loop_
_atom_type_symbol
_atom_type_description
_atom_type_scat_dispersion_real
_atom_type_scat_dispersion_imag
_atom_type_scat_source
C C 0.0033 0.0016 'International Tables Vol C Tables 4.2.6.8 and 6.1.1.4'
H H 0.0000 0.0000 'International Tables Vol C Tables 4.2.6.8 and 6.1.1.4'
N N 0.0061 0.0033 'International Tables Vol C Tables 4.2.6.8 and 6.1.1.4'
O O 0.0106 0.0060 'International Tables Vol C Tables 4.2.6.8 and 6.1.1.4'
W W -0.8490 6.8722 'International Tables Vol C Tables 4.2.6.8 and 6.1.1.4'

loop_
_geom_angle_atom_site_label_1
_geom_angle_atom_site_label_2
_geom_angle_atom_site_label_3
_geom_angle
_geom_angle_site_symmetry_3
N1 W1 O2 117.9(4) .
N1 W1 O1 111.4(4) .
O2 W1 O1 99.6(3) .
N1 W1 C1 101.9(5) .
O2 W1 C1 137.2(5) .
O1 W1 C1 78.5(4) .
N1 W1 C2 97.6(6) .
O2 W1 C2 94.3(5) .
O1 W1 C2 136.4(5) .
C1 W1 C2 63.7(6) .
C13 O1 W1 106.5(7) .
C24 O2 W1 127.8(7) .
C20 C19 C24 119.7(11) .
C20 C19 C18 118.8(11) .
C24 C19 C18 120.8(11) .
C3 C1 W1 95.5(8) .
C37 N1 W1 167.9(10) .
C41 C42 C37 117.9(16) .
C41 C42 C43 121.5(15) .
C37 C42 C43 120.6(14) .
C3 C2 W1 95.2(9) .
C17 C16 C15 117.3(12) .
C17 C16 C28 123.5(13) .
C15 C16 C28 119.2(12) .
C42 C41 C40 122.3(15) .
C24 C23 C22 116.1(12) .
C24 C23 C33 123.1(12) .
C22 C23 C33 120.8(12) .
C42 C37 C38 120.3(14) .
C42 C37 N1 121.9(14) .
C38 C37 N1 117.8(12) .
O2 C24 C23 123.2(11) .
O2 C24 C19 115.9(10) .
C23 C24 C19 120.9(11) .
C17 C18 C13 118.3(12) .
C17 C18 C19 120.4(11) .
C13 C18 C19 120.8(12) .
C21 C20 C19 120.2(12) .
C21 C20 C26 119.1(12) .
C19 C20 C26 120.7(11) .
C34 C33 C35 109.3(13) .
C34 C33 C23 110.5(12) .
C35 C33 C23 111.2(11) .
C34 C33 C36 107.1(13) .
C35 C33 C36 106.8(13) .
C23 C33 C36 111.7(11) .
C39 C38 C37 119.3(13) .
C39 C38 C46 120.1(16) .
C37 C38 C46 120.6(14) .
C18 C17 C16 121.5(12) .
C18 C17 C27 120.6(12) .
C16 C17 C27 117.9(12) .
C20 C21 C22 118.3(12) .
C20 C21 C25 122.3(12) .
C22 C21 C25 119.4(12) .
C30 C29 C31 107.8(12) .
C30 C29 C14 108.0(11) .
C31 C29 C14 111.2(12) .
C30 C29 C32 111.9(13) .
C31 C29 C32 107.3(11) .
C14 C29 C32 110.6(11) .
C21 C22 C23 124.1(12) .
C48 C46 C38 112.6(12) .
C48 C46 C47 109.2(14) .
C38 C46 C47 113.3(14) .
C15 C14 C13 114.3(12) .
C15 C14 C29 122.0(11) .
C13 C14 C29 123.6(12) .
O1 C13 C14 119.9(11) .
O1 C13 C18 117.3(11) .
C14 C13 C18 122.7(12) .
C41 C40 C39 119.3(17) .
C14 C15 C16 125.0(12) .
C45 C43 C42 110.9(14) .
C45 C43 C44 110.3(14) .
C42 C43 C44 111.8(15) .
C38 C39 C40 120.9(17) .
C1 C3 C2 97.2(11) .
C1 C3 C4 121.2(13) .
C2 C3 C4 118.9(13) .
C10 C5 C6 115(2) .
C10 C5 C4 122(2) .
C6 C5 C4 122.5(17) .
C11 C4 C5 109.7(16) .
C11 C4 C12 107.9(14) .
C5 C4 C12 111.8(14) .
C11 C4 C3 108.4(13) .
C5 C4 C3 110.9(12) .
C12 C4 C3 108.1(15) .
C7 C6 C5 121(2) .
C8 C7 C6 120(4) .
C7 C8 C9 122(4) .
C8 C9 C10 117(3) .
C5 C10 C9 124(3) .
C20B C10B C10B 133(5) 5

loop_
_geom_bond_atom_site_label_1
_geom_bond_atom_site_label_2
_geom_bond_distance
_geom_bond_site_symmetry_2
W1 N1 1.702(12) .
W1 O2 1.919(8) .
W1 O1 1.978(8) .
W1 C1 2.165(13) .
W1 C2 2.167(15) .
O1 C13 1.380(14) .
O2 C24 1.377(14) .
C19 C20 1.396(17) .
C19 C24 1.420(17) .
C19 C18 1.501(17) .
C1 C3 1.520(18) .
N1 C37 1.430(17) .
C42 C41 1.37(2) .
C42 C37 1.405(19) .
C42 C43 1.52(2) .
C2 C3 1.53(2) .
C16 C17 1.384(18) .
C16 C15 1.407(18) .
C16 C28 1.482(18) .
C41 C40 1.38(2) .
C23 C24 1.390(17) .
C23 C22 1.397(18) .
C23 C33 1.539(18) .
C37 C38 1.42(2) .
C31 C29 1.529(19) .
C18 C17 1.381(18) .
C18 C13 1.411(17) .
C20 C21 1.376(17) .
C20 C26 1.519(17) .
C33 C34 1.53(2) .
C33 C35 1.527(19) .
C33 C36 1.553(19) .
C38 C39 1.36(2) .
C38 C46 1.518(19) .
C17 C27 1.555(17) .
C25 C21 1.506(18) .
C21 C22 1.395(17) .
C29 C30 1.52(2) .
C29 C14 1.534(18) .
C29 C32 1.539(18) .
C46 C48 1.517(19) .
C46 C47 1.56(2) .
C14 C15 1.384(18) .
C14 C13 1.410(17) .
C40 C39 1.39(2) .
C43 C45 1.49(2) .
C43 C44 1.52(2) .
C3 C4 1.55(2) .
C5 C10 1.39(2) .
C5 C6 1.41(3) .
C5 C4 1.53(2) .
C4 C11 1.51(2) .
C4 C12 1.55(2) .
C6 C7 1.40(3) .
C7 C8 1.35(4) .
C8 C9 1.37(4) .
C9 C10 1.40(3) .
C10B C20B 1.62(5) .
C10B C10B 1.72(5) 5

loop_
_geom_torsion_atom_site_label_1
_geom_torsion_atom_site_label_2
_geom_torsion_atom_site_label_3
_geom_torsion_atom_site_label_4
_geom_torsion
N1 W1 O1 C13 -60.9(8)
O2 W1 O1 C13 64.3(8)
C1 W1 O1 C13 -159.2(8)
C2 W1 O1 C13 171.1(8)
N1 W1 O2 C24 141.1(10)
O1 W1 O2 C24 20.5(10)
C1 W1 O2 C24 -62.9(12)
C2 W1 O2 C24 -118.0(11)
N1 W1 C1 C3 73.5(9)
O2 W1 C1 C3 -85.0(10)
O1 W1 C1 C3 -176.8(9)
C2 W1 C1 C3 -19.2(9)
O2 W1 N1 C37 -28(4)
O1 W1 N1 C37 87(4)
C1 W1 N1 C37 169(4)
C2 W1 N1 C37 -127(4)
N1 W1 C2 C3 -80.5(10)
O2 W1 C2 C3 160.6(10)
O1 W1 C2 C3 51.8(13)
C1 W1 C2 C3 19.1(9)
C37 C42 C41 C40 1(2)
C43 C42 C41 C40 -177.2(14)
C41 C42 C37 C38 0.2(19)
C43 C42 C37 C38 178.3(12)
C41 C42 C37 N1 179.8(12)
C43 C42 C37 N1 -2(2)
W1 N1 C37 C42 -174(4)
W1 N1 C37 C38 5(5)
W1 O2 C24 C23 133.0(11)
W1 O2 C24 C19 -48.7(15)
C22 C23 C24 O2 -173.8(12)
C33 C23 C24 O2 5(2)
C22 C23 C24 C19 8.1(19)
C33 C23 C24 C19 -172.8(13)
C20 C19 C24 O2 173.0(11)
C18 C19 C24 O2 -16.0(17)
C20 C19 C24 C23 -8.7(19)
C18 C19 C24 C23 162.2(12)
C20 C19 C18 C17 64.5(17)
C24 C19 C18 C17 -106.5(14)
C20 C19 C18 C13 -107.9(14)
C24 C19 C18 C13 81.1(16)
C24 C19 C20 C21 3(2)
C18 C19 C20 C21 -168.5(12)
C24 C19 C20 C26 -175.1(12)
C18 C19 C20 C26 13.7(19)
C24 C23 C33 C34 50.5(18)
C22 C23 C33 C34 -130.4(14)
C24 C23 C33 C35 -71.0(18)
C22 C23 C33 C35 108.1(15)
C24 C23 C33 C36 169.8(14)
C22 C23 C33 C36 -11(2)
C42 C37 C38 C39 0.2(19)
N1 C37 C38 C39 -179.3(12)
C42 C37 C38 C46 179.8(12)
N1 C37 C38 C46 0.2(18)
C13 C18 C17 C16 4.0(18)
C19 C18 C17 C16 -168.6(12)
C13 C18 C17 C27 -177.4(12)
C19 C18 C17 C27 10.0(18)
C15 C16 C17 C18 1.7(19)
C28 C16 C17 C18 -179.1(12)
C15 C16 C17 C27 -176.9(12)
C28 C16 C17 C27 2.2(19)
C19 C20 C21 C22 3(2)
C26 C20 C21 C22 -178.7(12)
C19 C20 C21 C25 -177.0(12)
C26 C20 C21 C25 1(2)
C20 C21 C22 C23 -4(2)
C25 C21 C22 C23 176.5(13)
C24 C23 C22 C21 -2(2)
C33 C23 C22 C21 179.0(13)
C39 C38 C46 C48 -96.3(16)
C37 C38 C46 C48 84.1(16)
C39 C38 C46 C47 28.2(19)
C37 C38 C46 C47 -151.4(13)
C30 C29 C14 C15 -123.0(14)
C31 C29 C14 C15 -4.9(18)
C32 C29 C14 C15 114.2(14)
C30 C29 C14 C13 53.9(16)
C31 C29 C14 C13 172.0(12)
C32 C29 C14 C13 -68.8(17)
W1 O1 C13 C14 111.4(11)
W1 O1 C13 C18 -70.2(11)
C15 C14 C13 O1 -171.8(11)
C29 C14 C13 O1 11.0(18)
C15 C14 C13 C18 9.9(18)
C29 C14 C13 C18 -167.2(12)
C17 C18 C13 O1 171.4(10)
C19 C18 C13 O1 -16.1(17)
C17 C18 C13 C14 -10.3(19)
C19 C18 C13 C14 162.3(12)
C42 C41 C40 C39 -2(2)
C13 C14 C15 C16 -3.9(19)
C29 C14 C15 C16 173.4(12)
C17 C16 C15 C14 -2(2)
C28 C16 C15 C14 179.1(12)
C41 C42 C43 C45 80.8(17)
C37 C42 C43 C45 -97.2(17)
C41 C42 C43 C44 -43(2)
C37 C42 C43 C44 139.2(15)
C37 C38 C39 C40 -2(2)
C46 C38 C39 C40 178.7(13)
C41 C40 C39 C38 3(2)
W1 C1 C3 C2 24.9(11)
W1 C1 C3 C4 155.1(12)
W1 C2 C3 C1 -24.8(11)
W1 C2 C3 C4 -156.6(12)
C10 C5 C4 C11 148.2(16)
C6 C5 C4 C11 -32(2)
C10 C5 C4 C12 29(2)
C6 C5 C4 C12 -151.4(16)
C10 C5 C4 C3 -92.1(18)
C6 C5 C4 C3 88.0(19)
C1 C3 C4 C11 62.4(18)
C2 C3 C4 C11 -177.4(15)
C1 C3 C4 C5 -58.1(19)
C2 C3 C4 C5 62.1(19)
C1 C3 C4 C12 179.1(13)
C2 C3 C4 C12 -60.7(18)
C10 C5 C6 C7 1(3)
C4 C5 C6 C7 -179.3(17)
C5 C6 C7 C8 1(4)
C6 C7 C8 C9 -5(5)
C7 C8 C9 C10 8(5)
C6 C5 C10 C9 2(3)
C4 C5 C10 C9 -177.8(19)
C8 C9 C10 C5 -6(4)
